data_4122540
loop_
_publ_author_name
'Liu, Hsueh-Ju'
'Raynaud, Christophe'
'Eisenstein, Odile'
'Tilley, T. Don'

_publ_section_title
;
 Cyclometalated N-Heterocyclic Carbene Complexes of Ruthenium for Access
 to Electron-Rich Silylene Complexes That Bind the Lewis Acids CuOTf and
 AgOTf.
;
_journal_issue 32
_journal_name_full 'Journal of the American Chemical Society'
_journal_page_first 11473
_journal_page_last 11482
_journal_paper_doi 10.1021/ja5054237
_journal_volume 136
_journal_year 2014
_chemical_formula_sum 'C44 H60 N2 Ru Si'
_chemical_formula_weight 746.10
_chemical_name_common hj4032
_chemical_name_systematic
;
 ?
;
_space_group_IT_number 14
_symmetry_cell_setting monoclinic
_symmetry_space_group_name_Hall '-P 2ybc'
_symmetry_space_group_name_H-M 'P 1 21/c 1'
_atom_sites_solution_hydrogens geom
_atom_sites_solution_primary direct
_atom_sites_solution_secondary difmap
_audit_creation_method SHELXL-97
_cell_angle_alpha 90.00
_cell_angle_beta 105.762(2)
_cell_angle_gamma 90.00
_cell_formula_units_Z 4
_cell_length_a 10.2942(6)
_cell_length_b 31.8285(17)
_cell_length_c 12.2390(7)
_cell_measurement_reflns_used 9757
_cell_measurement_temperature 100(2)
_cell_measurement_theta_max 25.38
_cell_measurement_theta_min 2.39
_cell_volume 3859.3(4)
_computing_cell_refinement 'Bruker SAINT'
_computing_data_collection 'Bruker APEX2'
_computing_data_reduction 'Bruker SAINT'
_computing_molecular_graphics ORTEP-32
_computing_publication_material WinGX
_computing_structure_refinement 'SHELXL-97 (Sheldrick, 2008)'
_computing_structure_solution 'SHELXS-97 (Sheldrick, 2008)'
_diffrn_ambient_temperature 100(2)
_diffrn_detector_area_resol_mean 8.366
_diffrn_measured_fraction_theta_full 1.000
_diffrn_measured_fraction_theta_max 0.998
_diffrn_measurement_device_type 'Bruker APEX-II CCD'
_diffrn_measurement_method '\f and \w scans'
_diffrn_radiation_monochromator graphite
_diffrn_radiation_source 'fine-focus sealed tube'
_diffrn_radiation_type MoK\a
_diffrn_radiation_wavelength 0.71073
_diffrn_reflns_av_R_equivalents 0.0342
_diffrn_reflns_av_sigmaI/netI 0.0161
_diffrn_reflns_limit_h_max 12
_diffrn_reflns_limit_h_min -12
_diffrn_reflns_limit_k_max 37
_diffrn_reflns_limit_k_min -38
_diffrn_reflns_limit_l_max 14
_diffrn_reflns_limit_l_min -14
_diffrn_reflns_number 88416
_diffrn_reflns_theta_full 25.00
_diffrn_reflns_theta_max 25.40
_diffrn_reflns_theta_min 1.84
_exptl_absorpt_coefficient_mu 0.470
_exptl_absorpt_correction_T_max 0.9634
_exptl_absorpt_correction_T_min 0.9037
_exptl_absorpt_correction_type multi-scan
_exptl_absorpt_process_details SADABS
_exptl_crystal_colour colorless
_exptl_crystal_density_diffrn 1.284
_exptl_crystal_density_method 'not measured'
_exptl_crystal_description plate
_exptl_crystal_F_000 1584
_exptl_crystal_size_max 0.22
_exptl_crystal_size_mid 0.15
_exptl_crystal_size_min 0.08
_refine_diff_density_max 0.652
_refine_diff_density_min -0.550
_refine_diff_density_rms 0.070
_refine_ls_extinction_method none
_refine_ls_goodness_of_fit_ref 1.079
_refine_ls_hydrogen_treatment mixed
_refine_ls_matrix_type full
_refine_ls_number_parameters 453
_refine_ls_number_reflns 7097
_refine_ls_number_restraints 0
_refine_ls_restrained_S_all 1.079
_refine_ls_R_factor_all 0.0375
_refine_ls_R_factor_gt 0.0344
_refine_ls_shift/su_max 0.001
_refine_ls_shift/su_mean 0.000
_refine_ls_structure_factor_coef Fsqd
_refine_ls_weighting_details 'calc w=1/[\s^2^(Fo^2^)+(0.0336P)^2^+7.9861P] where P=(Fo^2^+2Fc^2^)/3'
_refine_ls_weighting_scheme calc
_refine_ls_wR_factor_gt 0.0848
_refine_ls_wR_factor_ref 0.0865
_reflns_number_gt 6588
_reflns_number_total 7097
_reflns_threshold_expression >2sigma(I)
_cod_data_source_file ja5054237_si_004.cif
_cod_data_source_block shelxl
_cod_depositor_comments
;
The following automatic conversions were performed:

'_symmetry_cell_setting' value 'Monoclinic' changed to 'monoclinic'
according to
/usr/data/users/saulius/crontab/automatic-downloads/current/ACS/lib/dictionaries/cif_core.dic
dictionary named 'cif_core.dic' version 2.4.2 from 2011-04-26.

Automatic conversion script
Id: cif_fix_values 2281 2013-09-26 08:29:07Z andrius 
;
_cod_original_sg_symbol_H-M P2(1)/c
_cod_database_code 4122540

loop_
_symmetry_equiv_pos_as_xyz
'x, y, z'
'-x, y+1/2, -z+1/2'
'-x, -y, -z'
'x, -y-1/2, z-1/2'

loop_
_atom_site_label
_atom_site_type_symbol
_atom_site_fract_x
_atom_site_fract_y
_atom_site_fract_z
_atom_site_U_iso_or_equiv
_atom_site_adp_type
_atom_site_occupancy
_atom_site_symmetry_multiplicity
_atom_site_calc_flag
_atom_site_refinement_flags
C21 C 0.5520(4) 0.12761(11) 0.5752(4) 0.0454(9) Uani 1 1 d .
H21A H 0.6328 0.1208 0.6363 0.068 Uiso 1 1 calc R
H21B H 0.5786 0.1417 0.5134 0.068 Uiso 1 1 calc R
H21C H 0.5033 0.1017 0.5466 0.068 Uiso 1 1 calc R
C42 C 0.6500(3) 0.04503(9) 0.8449(2) 0.0232(6) Uani 1 1 d .
H42 H 0.5620 0.0526 0.7898 0.028 Uiso 1 1 calc R
C43 C 0.6362(3) 0.00101(9) 0.8896(3) 0.0312(7) Uani 1 1 d .
H43A H 0.6175 -0.0191 0.8265 0.047 Uiso 1 1 calc R
H43B H 0.5618 0.0006 0.9254 0.047 Uiso 1 1 calc R
H43C H 0.7203 -0.0068 0.9457 0.047 Uiso 1 1 calc R
C44 C 0.7584(3) 0.04482(11) 0.7804(3) 0.0355(7) Uani 1 1 d .
H44A H 0.7672 0.0731 0.7515 0.053 Uiso 1 1 calc R
H44B H 0.7326 0.0251 0.7168 0.053 Uiso 1 1 calc R
H44C H 0.8450 0.0362 0.8318 0.053 Uiso 1 1 calc R
C1 C 0.1378(2) 0.10696(8) 0.6337(2) 0.0140(5) Uani 1 1 d .
C2 C -0.0221(2) 0.16566(8) 0.6362(2) 0.0170(5) Uani 1 1 d .
C3 C 0.0496(3) 0.17886(8) 0.7451(2) 0.0201(5) Uani 1 1 d .
C4 C 0.1643(3) 0.15308(9) 0.8139(2) 0.0192(5) Uani 1 1 d .
C5 C 0.0097(3) 0.21671(9) 0.7830(2) 0.0254(6) Uani 1 1 d .
H5 H 0.0525 0.2261 0.8578 0.030 Uiso 1 1 calc R
C6 C -0.0920(3) 0.24104(9) 0.7132(3) 0.0279(6) Uani 1 1 d .
H6 H -0.1200 0.2663 0.7416 0.033 Uiso 1 1 calc R
C7 C -0.1520(3) 0.22867(9) 0.6033(3) 0.0257(6) Uani 1 1 d .
H7 H -0.2179 0.2462 0.5551 0.031 Uiso 1 1 calc R
C8 C -0.1171(3) 0.19070(9) 0.5620(2) 0.0212(6) Uani 1 1 d .
C9 C -0.1778(3) 0.18026(10) 0.4384(2) 0.0304(7) Uani 1 1 d .
H9A H -0.2423 0.2022 0.4029 0.046 Uiso 1 1 calc R
H9B H -0.2245 0.1532 0.4321 0.046 Uiso 1 1 calc R
H9C H -0.1060 0.1786 0.3998 0.046 Uiso 1 1 calc R
C10 C -0.0867(3) 0.09591(9) 0.5484(2) 0.0227(6) Uani 1 1 d .
H10 H -0.1808 0.1010 0.5203 0.027 Uiso 1 1 calc R
C11 C -0.0236(3) 0.05974(9) 0.5438(2) 0.0239(6) Uani 1 1 d .
H11 H -0.0641 0.0342 0.5115 0.029 Uiso 1 1 calc R
C12 C 0.2050(2) 0.03121(7) 0.6168(2) 0.0161(5) Uani 1 1 d .
C13 C 0.2780(3) 0.02205(8) 0.5390(2) 0.0191(5) Uani 1 1 d .
C14 C 0.2681(3) 0.04972(9) 0.4380(3) 0.0296(7) Uani 1 1 d .
H14A H 0.2087 0.0736 0.4404 0.044 Uiso 1 1 calc R
H14B H 0.2311 0.0336 0.3683 0.044 Uiso 1 1 calc R
H14C H 0.3581 0.0601 0.4392 0.044 Uiso 1 1 calc R
C15 C 0.3563(3) -0.01429(8) 0.5570(2) 0.0221(6) Uani 1 1 d .
H15 H 0.4073 -0.0214 0.5056 0.026 Uiso 1 1 calc R
C16 C 0.3607(3) -0.04017(8) 0.6486(2) 0.0250(6) Uani 1 1 d .
H16 H 0.4156 -0.0646 0.6601 0.030 Uiso 1 1 calc R
C17 C 0.2859(3) -0.03083(9) 0.7236(2) 0.0243(6) Uani 1 1 d .
H17 H 0.2895 -0.0490 0.7860 0.029 Uiso 1 1 calc R
C18 C 0.2050(3) 0.00507(8) 0.7085(2) 0.0200(6) Uani 1 1 d .
C19 C 0.1183(3) 0.01462(9) 0.7859(2) 0.0262(6) Uani 1 1 d .
H19A H 0.1315 -0.0071 0.8447 0.039 Uiso 1 1 calc R
H19B H 0.0232 0.0151 0.7419 0.039 Uiso 1 1 calc R
H19C H 0.1432 0.0421 0.8215 0.039 Uiso 1 1 calc R
C20 C 0.4625(3) 0.15606(8) 0.6198(3) 0.0251(6) Uani 1 1 d .
C22 C 0.3365(3) 0.17274(8) 0.5576(2) 0.0210(6) Uani 1 1 d .
C23 C 0.2647(4) 0.16503(10) 0.4349(2) 0.0373(8) Uani 1 1 d .
H23A H 0.1794 0.1807 0.4147 0.056 Uiso 1 1 calc R
H23B H 0.2461 0.1349 0.4228 0.056 Uiso 1 1 calc R
H23C H 0.3216 0.1745 0.3873 0.056 Uiso 1 1 calc R
C24 C 0.2950(3) 0.20254(8) 0.6278(2) 0.0179(5) Uani 1 1 d .
C25 C 0.1861(3) 0.23446(9) 0.5853(3) 0.0318(7) Uani 1 1 d .
H25A H 0.1757 0.2516 0.6489 0.048 Uiso 1 1 calc R
H25B H 0.1009 0.2201 0.5497 0.048 Uiso 1 1 calc R
H25C H 0.2106 0.2526 0.5292 0.048 Uiso 1 1 calc R
C26 C 0.3958(3) 0.20374(8) 0.7347(2) 0.0199(6) Uani 1 1 d .
C27 C 0.3954(4) 0.23420(9) 0.8283(3) 0.0360(8) Uani 1 1 d .
H27A H 0.3095 0.2495 0.8098 0.054 Uiso 1 1 calc R
H27B H 0.4699 0.2542 0.8367 0.054 Uiso 1 1 calc R
H27C H 0.4064 0.2188 0.8997 0.054 Uiso 1 1 calc R
C28 C 0.5006(3) 0.17605(9) 0.7291(2) 0.0235(6) Uani 1 1 d .
C29 C 0.6388(3) 0.17502(12) 0.8104(3) 0.0444(9) Uani 1 1 d .
H29A H 0.6924 0.1529 0.7877 0.067 Uiso 1 1 calc R
H29B H 0.6314 0.1692 0.8871 0.067 Uiso 1 1 calc R
H29C H 0.6830 0.2022 0.8096 0.067 Uiso 1 1 calc R
C30 C 0.5752(2) 0.10121(8) 0.9666(2) 0.0155(5) Uani 1 1 d .
C31 C 0.6125(3) 0.13035(8) 1.0576(2) 0.0166(5) Uani 1 1 d .
C32 C 0.5075(3) 0.15755(8) 1.0911(2) 0.0184(5) Uani 1 1 d .
H32 H 0.4279 0.1600 1.0231 0.022 Uiso 1 1 calc R
C33 C 0.5560(3) 0.20219(9) 1.1283(2) 0.0243(6) Uani 1 1 d .
H33A H 0.4835 0.2178 1.1480 0.036 Uiso 1 1 calc R
H33B H 0.5808 0.2165 1.0660 0.036 Uiso 1 1 calc R
H33C H 0.6348 0.2008 1.1946 0.036 Uiso 1 1 calc R
C34 C 0.4591(3) 0.13642(9) 1.1852(2) 0.0251(6) Uani 1 1 d .
H34A H 0.3915 0.1543 1.2053 0.038 Uiso 1 1 calc R
H34B H 0.5359 0.1324 1.2521 0.038 Uiso 1 1 calc R
H34C H 0.4190 0.1091 1.1586 0.038 Uiso 1 1 calc R
C35 C 0.7478(3) 0.13457(8) 1.1181(2) 0.0201(5) Uani 1 1 d .
H35 H 0.7709 0.1539 1.1794 0.024 Uiso 1 1 calc R
C36 C 0.8500(3) 0.11138(9) 1.0919(2) 0.0214(6) Uani 1 1 d .
C37 C 0.9969(3) 0.12002(10) 1.1544(3) 0.0298(7) Uani 1 1 d .
H37 H 1.0024 0.1252 1.2361 0.036 Uiso 1 1 calc R
C38 C 1.0449(3) 0.15954(10) 1.1067(4) 0.0488(10) Uani 1 1 d .
H38A H 1.1394 0.1650 1.1472 0.073 Uiso 1 1 calc R
H38B H 0.9891 0.1835 1.1164 0.073 Uiso 1 1 calc R
H38C H 1.0370 0.1555 1.0257 0.073 Uiso 1 1 calc R
C39 C 1.0931(3) 0.08416(10) 1.1483(3) 0.0375(8) Uani 1 1 d .
H39A H 1.1852 0.0919 1.1906 0.056 Uiso 1 1 calc R
H39B H 1.0902 0.0788 1.0688 0.056 Uiso 1 1 calc R
H39C H 1.0657 0.0587 1.1814 0.056 Uiso 1 1 calc R
C40 C 0.8131(3) 0.08276(9) 1.0036(2) 0.0210(6) Uani 1 1 d .
H40 H 0.8811 0.0663 0.9849 0.025 Uiso 1 1 calc R
C41 C 0.6788(3) 0.07735(8) 0.9414(2) 0.0184(5) Uani 1 1 d .
N1 N 0.0109(2) 0.12481(7) 0.60200(18) 0.0165(4) Uani 1 1 d .
N2 N 0.1131(2) 0.06643(7) 0.59548(18) 0.0168(4) Uani 1 1 d .
Ru1 Ru 0.307267(19) 0.138439(6) 0.713702(16) 0.01234(7) Uani 1 1 d .
Si2 Si 0.39115(7) 0.09483(2) 0.88013(6) 0.01501(15) Uani 1 1 d .
H1 H 0.371(4) 0.0963(11) 0.711(3) 0.045(10) Uiso 1 1 d .
H2A H 0.316(3) 0.1003(9) 0.959(2) 0.018(7) Uiso 1 1 d .
H2B H 0.386(3) 0.0515(10) 0.862(3) 0.026(8) Uiso 1 1 d .
H4A H 0.123(3) 0.1251(9) 0.836(2) 0.013(7) Uiso 1 1 d .
H4B H 0.210(3) 0.1686(10) 0.885(3) 0.024(8) Uiso 1 1 d .

loop_
_atom_site_aniso_label
_atom_site_aniso_U_11
_atom_site_aniso_U_22
_atom_site_aniso_U_33
_atom_site_aniso_U_23
_atom_site_aniso_U_13
_atom_site_aniso_U_12
C21 0.046(2) 0.0336(18) 0.076(3) 0.0071(17) 0.049(2) 0.0060(15)
C42 0.0199(13) 0.0257(14) 0.0217(14) -0.0057(11) 0.0014(11) 0.0054(11)
C43 0.0316(16) 0.0246(15) 0.0318(16) -0.0059(12) -0.0008(13) 0.0043(12)
C44 0.0342(17) 0.047(2) 0.0254(16) -0.0102(14) 0.0087(13) 0.0085(15)
C1 0.0142(12) 0.0151(12) 0.0126(12) 0.0000(9) 0.0036(9) -0.0003(9)
C2 0.0150(12) 0.0152(12) 0.0218(13) 0.0001(10) 0.0070(10) 0.0000(10)
C3 0.0215(13) 0.0196(13) 0.0202(13) 0.0005(11) 0.0074(11) -0.0006(11)
C4 0.0194(13) 0.0200(13) 0.0180(13) -0.0027(11) 0.0045(11) -0.0006(11)
C5 0.0322(15) 0.0207(14) 0.0235(15) -0.0051(11) 0.0082(12) 0.0000(12)
C6 0.0332(16) 0.0191(14) 0.0370(17) -0.0014(12) 0.0192(14) 0.0061(12)
C7 0.0206(14) 0.0233(14) 0.0333(16) 0.0085(12) 0.0078(12) 0.0101(11)
C8 0.0179(13) 0.0243(14) 0.0226(14) 0.0050(11) 0.0071(11) 0.0014(11)
C9 0.0316(16) 0.0333(16) 0.0233(15) 0.0064(13) 0.0025(12) 0.0023(13)
C10 0.0132(12) 0.0239(14) 0.0285(15) -0.0065(11) 0.0012(11) -0.0036(11)
C11 0.0165(13) 0.0206(14) 0.0317(16) -0.0087(12) 0.0016(11) -0.0046(11)
C12 0.0134(12) 0.0113(12) 0.0211(13) -0.0056(10) 0.0006(10) -0.0025(9)
C13 0.0170(12) 0.0165(13) 0.0224(14) -0.0053(10) 0.0033(10) -0.0049(10)
C14 0.0393(17) 0.0235(15) 0.0297(16) -0.0011(12) 0.0155(13) 0.0003(13)
C15 0.0190(13) 0.0186(13) 0.0284(15) -0.0094(11) 0.0061(11) -0.0027(10)
C16 0.0214(14) 0.0155(13) 0.0331(16) -0.0047(11) -0.0010(12) 0.0029(11)
C17 0.0243(14) 0.0187(13) 0.0248(15) 0.0013(11) -0.0021(12) -0.0056(11)
C18 0.0171(13) 0.0197(13) 0.0207(13) -0.0053(11) 0.0009(10) -0.0076(10)
C19 0.0236(14) 0.0300(15) 0.0255(15) -0.0027(12) 0.0076(12) -0.0087(12)
C20 0.0270(15) 0.0166(13) 0.0385(17) 0.0028(12) 0.0203(13) -0.0025(11)
C22 0.0265(14) 0.0185(13) 0.0197(14) 0.0003(11) 0.0090(11) -0.0092(11)
C23 0.059(2) 0.0333(17) 0.0180(15) 0.0013(12) 0.0085(14) -0.0185(15)
C24 0.0202(13) 0.0140(12) 0.0209(13) 0.0042(10) 0.0078(11) -0.0036(10)
C25 0.0295(16) 0.0227(15) 0.0457(19) 0.0180(13) 0.0146(14) 0.0035(12)
C26 0.0260(14) 0.0147(12) 0.0198(13) 0.0014(10) 0.0075(11) -0.0089(10)
C27 0.060(2) 0.0217(15) 0.0290(17) -0.0070(13) 0.0160(15) -0.0163(14)
C28 0.0180(13) 0.0216(14) 0.0298(15) 0.0102(11) 0.0045(11) -0.0069(11)
C29 0.0203(15) 0.052(2) 0.054(2) 0.0279(18) -0.0017(15) -0.0150(14)
C30 0.0149(12) 0.0173(12) 0.0138(12) 0.0003(10) 0.0029(10) -0.0022(10)
C31 0.0162(12) 0.0190(13) 0.0150(12) 0.0015(10) 0.0047(10) -0.0021(10)
C32 0.0174(13) 0.0212(13) 0.0164(13) -0.0029(10) 0.0043(10) -0.0013(10)
C33 0.0245(14) 0.0229(14) 0.0248(15) -0.0065(11) 0.0057(12) -0.0009(11)
C34 0.0236(14) 0.0302(15) 0.0235(14) -0.0007(12) 0.0099(12) 0.0003(12)
C35 0.0201(13) 0.0223(14) 0.0163(13) -0.0032(10) 0.0023(10) -0.0044(11)
C36 0.0153(13) 0.0287(15) 0.0199(14) 0.0017(11) 0.0039(11) -0.0030(11)
C37 0.0155(13) 0.0463(19) 0.0256(15) -0.0067(13) 0.0020(12) -0.0053(13)
C38 0.0180(15) 0.0273(17) 0.093(3) -0.0024(18) 0.0015(17) -0.0024(13)
C39 0.0170(14) 0.0350(17) 0.052(2) 0.0134(15) -0.0045(14) -0.0017(12)
C40 0.0167(13) 0.0283(14) 0.0192(13) 0.0013(11) 0.0067(11) 0.0036(11)
C41 0.0186(13) 0.0194(13) 0.0173(13) 0.0008(10) 0.0048(10) 0.0005(10)
N1 0.0129(10) 0.0164(10) 0.0189(11) -0.0037(9) 0.0021(8) -0.0002(8)
N2 0.0140(10) 0.0143(10) 0.0208(11) -0.0044(9) 0.0024(9) -0.0010(8)
Ru1 0.01231(11) 0.01084(11) 0.01315(11) -0.00046(7) 0.00223(8) -0.00209(7)
Si2 0.0127(3) 0.0153(3) 0.0156(3) 0.0000(3) 0.0014(3) -0.0022(3)

loop_
_atom_type_symbol
_atom_type_description
_atom_type_scat_dispersion_real
_atom_type_scat_dispersion_imag
_atom_type_scat_source
C C 0.0033 0.0016 'International Tables Vol C Tables 4.2.6.8 and 6.1.1.4'
H H 0.0000 0.0000 'International Tables Vol C Tables 4.2.6.8 and 6.1.1.4'
N N 0.0061 0.0033 'International Tables Vol C Tables 4.2.6.8 and 6.1.1.4'
Ru Ru -1.2594 0.8363 'International Tables Vol C Tables 4.2.6.8 and 6.1.1.4'
Si Si 0.0817 0.0704 'International Tables Vol C Tables 4.2.6.8 and 6.1.1.4'

loop_
_geom_angle_atom_site_label_1
_geom_angle_atom_site_label_2
_geom_angle_atom_site_label_3
_geom_angle
C20 C21 H21A 109.5
C20 C21 H21B 109.5
H21A C21 H21B 109.5
C20 C21 H21C 109.5
H21A C21 H21C 109.5
H21B C21 H21C 109.5
C43 C42 C44 109.5(2)
C43 C42 C41 110.9(2)
C44 C42 C41 112.6(2)
C43 C42 H42 107.9
C44 C42 H42 107.9
C41 C42 H42 107.9
C42 C43 H43A 109.5
C42 C43 H43B 109.5
H43A C43 H43B 109.5
C42 C43 H43C 109.5
H43A C43 H43C 109.5
H43B C43 H43C 109.5
C42 C44 H44A 109.5
C42 C44 H44B 109.5
H44A C44 H44B 109.5
C42 C44 H44C 109.5
H44A C44 H44C 109.5
H44B C44 H44C 109.5
N2 C1 N1 102.6(2)
N2 C1 Ru1 133.42(18)
N1 C1 Ru1 123.99(17)
C8 C2 C3 123.0(2)
C8 C2 N1 120.6(2)
C3 C2 N1 116.4(2)
C5 C3 C2 116.7(2)
C5 C3 C4 123.1(2)
C2 C3 C4 120.1(2)
C3 C4 Ru1 110.31(18)
C3 C4 H4A 107.2(15)
Ru1 C4 H4A 110.1(15)
C3 C4 H4B 109.4(17)
Ru1 C4 H4B 111.0(17)
H4A C4 H4B 109(2)
C6 C5 C3 121.2(3)
C6 C5 H5 119.4
C3 C5 H5 119.4
C7 C6 C5 120.2(3)
C7 C6 H6 119.9
C5 C6 H6 119.9
C6 C7 C8 120.7(3)
C6 C7 H7 119.6
C8 C7 H7 119.6
C2 C8 C7 117.6(3)
C2 C8 C9 123.7(3)
C7 C8 C9 118.5(2)
C8 C9 H9A 109.5
C8 C9 H9B 109.5
H9A C9 H9B 109.5
C8 C9 H9C 109.5
H9A C9 H9C 109.5
H9B C9 H9C 109.5
C11 C10 N1 107.1(2)
C11 C10 H10 126.4
N1 C10 H10 126.4
C10 C11 N2 107.1(2)
C10 C11 H11 126.5
N2 C11 H11 126.5
C13 C12 C18 122.8(2)
C13 C12 N2 119.2(2)
C18 C12 N2 117.7(2)
C15 C13 C12 117.5(2)
C15 C13 C14 121.7(3)
C12 C13 C14 120.8(2)
C13 C14 H14A 109.5
C13 C14 H14B 109.5
H14A C14 H14B 109.5
C13 C14 H14C 109.5
H14A C14 H14C 109.5
H14B C14 H14C 109.5
C16 C15 C13 120.9(3)
C16 C15 H15 119.5
C13 C15 H15 119.5
C17 C16 C15 120.6(3)
C17 C16 H16 119.7
C15 C16 H16 119.7
C16 C17 C18 120.5(3)
C16 C17 H17 119.7
C18 C17 H17 119.7
C17 C18 C12 117.6(3)
C17 C18 C19 121.2(3)
C12 C18 C19 121.1(2)
C18 C19 H19A 109.5
C18 C19 H19B 109.5
H19A C19 H19B 109.5
C18 C19 H19C 109.5
H19A C19 H19C 109.5
H19B C19 H19C 109.5
C22 C20 C28 108.2(2)
C22 C20 C21 126.5(3)
C28 C20 C21 124.6(3)
C22 C20 Ru1 72.43(15)
C28 C20 Ru1 72.00(15)
C21 C20 Ru1 128.4(2)
C20 C22 C24 107.9(2)
C20 C22 C23 127.3(3)
C24 C22 C23 124.5(3)
C20 C22 Ru1 71.44(15)
C24 C22 Ru1 71.63(14)
C23 C22 Ru1 127.96(19)
C22 C23 H23A 109.5
C22 C23 H23B 109.5
H23A C23 H23B 109.5
C22 C23 H23C 109.5
H23A C23 H23C 109.5
H23B C23 H23C 109.5
C22 C24 C26 107.9(2)
C22 C24 C25 124.2(3)
C26 C24 C25 126.0(3)
C22 C24 Ru1 72.16(14)
C26 C24 Ru1 70.59(14)
C25 C24 Ru1 135.16(18)
C24 C25 H25A 109.5
C24 C25 H25B 109.5
H25A C25 H25B 109.5
C24 C25 H25C 109.5
H25A C25 H25C 109.5
H25B C25 H25C 109.5
C28 C26 C24 108.2(2)
C28 C26 C27 127.0(3)
C24 C26 C27 124.2(3)
C28 C26 Ru1 73.08(15)
C24 C26 Ru1 72.63(14)
C27 C26 Ru1 126.67(19)
C26 C27 H27A 109.5
C26 C27 H27B 109.5
H27A C27 H27B 109.5
C26 C27 H27C 109.5
H27A C27 H27C 109.5
H27B C27 H27C 109.5
C26 C28 C20 107.7(2)
C26 C28 C29 125.6(3)
C20 C28 C29 125.4(3)
C26 C28 Ru1 70.77(15)
C20 C28 Ru1 71.32(15)
C29 C28 Ru1 133.7(2)
C28 C29 H29A 109.5
C28 C29 H29B 109.5
H29A C29 H29B 109.5
C28 C29 H29C 109.5
H29A C29 H29C 109.5
H29B C29 H29C 109.5
C41 C30 C31 117.7(2)
C41 C30 Si2 121.03(19)
C31 C30 Si2 121.31(19)
C35 C31 C30 119.9(2)
C35 C31 C32 118.7(2)
C30 C31 C32 121.4(2)
C31 C32 C34 110.7(2)
C31 C32 C33 114.1(2)
C34 C32 C33 109.3(2)
C31 C32 H32 107.5
C34 C32 H32 107.5
C33 C32 H32 107.5
C32 C33 H33A 109.5
C32 C33 H33B 109.5
H33A C33 H33B 109.5
C32 C33 H33C 109.5
H33A C33 H33C 109.5
H33B C33 H33C 109.5
C32 C34 H34A 109.5
C32 C34 H34B 109.5
H34A C34 H34B 109.5
C32 C34 H34C 109.5
H34A C34 H34C 109.5
H34B C34 H34C 109.5
C36 C35 C31 122.3(2)
C36 C35 H35 118.9
C31 C35 H35 118.9
C40 C36 C35 117.7(2)
C40 C36 C37 122.4(3)
C35 C36 C37 119.9(2)
C36 C37 C38 109.7(3)
C36 C37 C39 114.2(3)
C38 C37 C39 108.4(3)
C36 C37 H37 108.1
C38 C37 H37 108.1
C39 C37 H37 108.1
C37 C38 H38A 109.5
C37 C38 H38B 109.5
H38A C38 H38B 109.5
C37 C38 H38C 109.5
H38A C38 H38C 109.5
H38B C38 H38C 109.5
C37 C39 H39A 109.5
C37 C39 H39B 109.5
H39A C39 H39B 109.5
C37 C39 H39C 109.5
H39A C39 H39C 109.5
H39B C39 H39C 109.5
C36 C40 C41 121.9(2)
C36 C40 H40 119.1
C41 C40 H40 119.1
C40 C41 C30 120.6(2)
C40 C41 C42 117.3(2)
C30 C41 C42 122.1(2)
C1 N1 C10 111.6(2)
C1 N1 C2 124.9(2)
C10 N1 C2 122.7(2)
C1 N2 C11 111.6(2)
C1 N2 C12 128.1(2)
C11 N2 C12 119.6(2)
C1 Ru1 C4 75.85(10)
C1 Ru1 C26 141.39(10)
C4 Ru1 C26 92.96(10)
C1 Ru1 C20 120.63(10)
C4 Ru1 C20 153.37(10)
C26 Ru1 C20 60.90(10)
C1 Ru1 C24 106.73(9)
C4 Ru1 C24 96.04(10)
C26 Ru1 C24 36.79(9)
C20 Ru1 C24 60.41(10)
C1 Ru1 C28 156.61(10)
C4 Ru1 C28 122.75(10)
C26 Ru1 C28 36.15(10)
C20 Ru1 C28 36.69(11)
C24 Ru1 C28 60.52(9)
C1 Ru1 C22 97.13(9)
C4 Ru1 C22 128.43(10)
C26 Ru1 C22 61.01(9)
C20 Ru1 C22 36.13(10)
C24 Ru1 C22 36.22(10)
C28 Ru1 C22 60.67(10)
C1 Ru1 Si2 100.78(7)
C4 Ru1 Si2 78.05(7)
C26 Ru1 Si2 113.04(7)
C20 Ru1 Si2 115.27(8)
C24 Ru1 Si2 149.53(7)
C28 Ru1 Si2 97.32(7)
C22 Ru1 Si2 151.30(7)
C1 Ru1 H1 82.5(14)
C4 Ru1 H1 124.4(14)
C26 Ru1 H1 131.5(14)
C20 Ru1 H1 80.6(14)
C24 Ru1 H1 139.4(14)
C28 Ru1 H1 95.4(14)
C22 Ru1 H1 104.5(14)
Si2 Ru1 H1 56.5(14)
C30 Si2 Ru1 118.53(8)
C30 Si2 H2A 104.8(11)
Ru1 Si2 H2A 111.7(11)
C30 Si2 H2B 100.6(12)
Ru1 Si2 H2B 116.4(12)
H2A Si2 H2B 102.9(17)

loop_
_geom_bond_atom_site_label_1
_geom_bond_atom_site_label_2
_geom_bond_distance
C21 C20 1.498(4)
C21 H21A 0.9800
C21 H21B 0.9800
C21 H21C 0.9800
C42 C43 1.525(4)
C42 C44 1.532(4)
C42 C41 1.533(4)
C42 H42 1.0000
C43 H43A 0.9800
C43 H43B 0.9800
C43 H43C 0.9800
C44 H44A 0.9800
C44 H44B 0.9800
C44 H44C 0.9800
C1 N2 1.372(3)
C1 N1 1.380(3)
C1 Ru1 2.019(2)
C2 C8 1.391(4)
C2 C3 1.401(4)
C2 N1 1.435(3)
C3 C5 1.393(4)
C3 C4 1.495(4)
C4 Ru1 2.206(3)
C4 H4A 1.05(3)
C4 H4B 1.00(3)
C5 C6 1.392(4)
C5 H5 0.9500
C6 C7 1.377(4)
C6 H6 0.9500
C7 C8 1.394(4)
C7 H7 0.9500
C8 C9 1.508(4)
C9 H9A 0.9800
C9 H9B 0.9800
C9 H9C 0.9800
C10 C11 1.331(4)
C10 N1 1.388(3)
C10 H10 0.9500
C11 N2 1.394(3)
C11 H11 0.9500
C12 C13 1.395(4)
C12 C18 1.398(4)
C12 N2 1.444(3)
C13 C15 1.392(4)
C13 C14 1.499(4)
C14 H14A 0.9800
C14 H14B 0.9800
C14 H14C 0.9800
C15 C16 1.382(4)
C15 H15 0.9500
C16 C17 1.381(4)
C16 H16 0.9500
C17 C18 1.396(4)
C17 H17 0.9500
C18 C19 1.498(4)
C19 H19A 0.9800
C19 H19B 0.9800
C19 H19C 0.9800
C20 C22 1.416(4)
C20 C28 1.436(4)
C20 Ru1 2.277(3)
C22 C24 1.421(4)
C22 C23 1.503(4)
C22 Ru1 2.290(3)
C23 H23A 0.9800
C23 H23B 0.9800
C23 H23C 0.9800
C24 C26 1.432(4)
C24 C25 1.498(4)
C24 Ru1 2.283(2)
C25 H25A 0.9800
C25 H25B 0.9800
C25 H25C 0.9800
C26 C28 1.409(4)
C26 C27 1.502(4)
C26 Ru1 2.256(2)
C27 H27A 0.9800
C27 H27B 0.9800
C27 H27C 0.9800
C28 C29 1.499(4)
C28 Ru1 2.286(3)
C29 H29A 0.9800
C29 H29B 0.9800
C29 H29C 0.9800
C30 C41 1.410(4)
C30 C31 1.419(4)
C30 Si2 1.914(2)
C31 C35 1.395(4)
C31 C32 1.526(4)
C32 C34 1.529(4)
C32 C33 1.534(4)
C32 H32 1.0000
C33 H33A 0.9800
C33 H33B 0.9800
C33 H33C 0.9800
C34 H34A 0.9800
C34 H34B 0.9800
C34 H34C 0.9800
C35 C36 1.393(4)
C35 H35 0.9500
C36 C40 1.384(4)
C36 C37 1.523(4)
C37 C38 1.524(5)
C37 C39 1.526(4)
C37 H37 1.0000
C38 H38A 0.9800
C38 H38B 0.9800
C38 H38C 0.9800
C39 H39A 0.9800
C39 H39B 0.9800
C39 H39C 0.9800
C40 C41 1.396(4)
C40 H40 0.9500
Ru1 Si2 2.4220(7)
Ru1 H1 1.50(4)
Si2 H2A 1.39(3)
Si2 H2B 1.40(3)
